data_1539280
loop_
_publ_author_name
'Wandner, K.H.'
'Hoppe, R.'

_publ_section_title
;
 Die Kristallstruktur von Cd Mn F5.
;
_journal_name_full 'Zeitschrift fuer Anorganische und Allgemeine Chemie'
_journal_page_first 153
_journal_page_last 160
_journal_volume 557
_journal_year 1988
_chemical_formula_sum 'Cd F5 Mn'
_chemical_name_systematic 'Cd (Mn F5)'
_space_group_IT_number 14
_symmetry_space_group_name_Hall '-P 2yn'
_symmetry_space_group_name_H-M 'P 1 21/n 1'
_cell_angle_alpha 90
_cell_angle_beta 116.56
_cell_angle_gamma 90
_cell_formula_units_Z 4
_cell_length_a 8.828
_cell_length_b 6.285
_cell_length_c 7.808
_cell_volume 387.500
_citation_journal_id_ASTM ZAACAB
_cod_data_source_file Wandner_ZAACAB_1988_1069.cif
_cod_data_source_block Cd1F5Mn1
_cod_original_cell_volume 387.4999
_cod_original_sg_symbol_Hall '-P 2ybc (x-z,y,z)'
_cod_original_formula_sum 'Cd1 F5 Mn1'
_cod_database_code 1539280

loop_
_symmetry_equiv_pos_as_xyz
x,y,z
-x+1/2,y+1/2,-z+1/2
-x,-y,-z
x-1/2,-y-1/2,z-1/2

loop_
_atom_site_label
_atom_site_type_symbol
_atom_site_fract_x
_atom_site_fract_y
_atom_site_fract_z
_atom_site_occupancy
_atom_site_U_iso_or_equiv
F5 F-1 0.2234 0.0036 0.6006 1 0.0
Mn2 Mn+3 0 0 0.5 1 0.0
F4 F-1 0.4892 0.2195 0.0401 1 0.0
F1 F-1 0.0149 0.3049 0.9679 1 0.0
Mn1 Mn+3 0 0 0 1 0.0
Cd1 Cd+2 0.0002 0.4584 0.2505 1 0.0
F3 F-1 0.9857 0.899 0.7506 1 0.0
F2 F-1 0.265 0.4554 0.3583 1 0.0
